data_4075751
loop_
_publ_author_name
'Takemoto, Shin'
'Oshio, Shinya'
'Shiromoto, Takayuki'
'Matsuzaka, Hiroyuki'

_publ_section_title
;
 Dinuclear Ruthenium(II) \k2-Diamido/\h6-Naphthalene Complexes Featuring a
 Coordinatively Unsaturated yet Highly \p-Basic (\h5-C5Me5)Ru Diamide
 Fragment
;
_journal_issue 5
_journal_name_full Organometallics
_journal_page_first 801
_journal_paper_doi 10.1021/om049274b
_journal_volume 24
_journal_year 2005
_chemical_formula_sum 'C35 H47 N3 Ru2'
_chemical_formula_weight 711.90
_chemical_name_systematic
; 
 ? 
;
_space_group_IT_number 60
_symmetry_cell_setting orthorhombic
_symmetry_space_group_name_Hall '-P 2n 2ab'
_symmetry_space_group_name_H-M 'P b c n'
_atom_sites_solution_hydrogens geom
_atom_sites_solution_primary direct
_atom_sites_solution_secondary difmap
_audit_creation_method SHELXL-97
_cell_angle_alpha 90.00
_cell_angle_beta 90.00
_cell_angle_gamma 90.00
_cell_formula_units_Z 8
_cell_length_a 20.7065(9)
_cell_length_b 14.4762(8)
_cell_length_c 22.2356(9)
_cell_measurement_temperature 296(2)
_cell_volume 6665.2(5)
_computing_cell_refinement 'RIGAKU PROCESS AUTO'
_computing_data_collection 'RIGAKU RAPID AUTO'
_computing_data_reduction 'RIGAKU PROCESS AUTO'
_computing_structure_refinement 'SHELXL-97 (Sheldrick, 1997)'
_computing_structure_solution 'SHELXS-97 (Sheldrick, 1990)'
_diffrn_ambient_temperature 296(2)
_diffrn_measured_fraction_theta_full 0.995
_diffrn_measured_fraction_theta_max 0.995
_diffrn_measurement_device_type 'RIGAKU RAXIS RAPID'
_diffrn_radiation_monochromator graphite
_diffrn_radiation_source 'fine-focus sealed tube'
_diffrn_radiation_type MoK\a
_diffrn_radiation_wavelength 0.71075
_diffrn_reflns_av_R_equivalents 0.1101
_diffrn_reflns_av_sigmaI/netI 0.0633
_diffrn_reflns_limit_h_max 25
_diffrn_reflns_limit_h_min -26
_diffrn_reflns_limit_k_max 18
_diffrn_reflns_limit_k_min -18
_diffrn_reflns_limit_l_max 28
_diffrn_reflns_limit_l_min -28
_diffrn_reflns_number 58528
_diffrn_reflns_theta_full 27.41
_diffrn_reflns_theta_max 27.41
_diffrn_reflns_theta_min 3.03
_exptl_absorpt_coefficient_mu 0.933
_exptl_absorpt_correction_T_max 0.9816
_exptl_absorpt_correction_T_min 0.5224
_exptl_absorpt_correction_type empirical
_exptl_absorpt_process_details ABSCOR
_exptl_crystal_colour brown
_exptl_crystal_density_diffrn 1.419
_exptl_crystal_density_method 'not measured'
_exptl_crystal_description plate
_exptl_crystal_F_000 2928
_exptl_crystal_size_max 0.80
_exptl_crystal_size_mid 0.50
_exptl_crystal_size_min 0.02
_refine_diff_density_max 0.622
_refine_diff_density_min -0.447
_refine_diff_density_rms 0.085
_refine_ls_extinction_method none
_refine_ls_goodness_of_fit_ref 0.994
_refine_ls_hydrogen_treatment mixed
_refine_ls_matrix_type full
_refine_ls_number_parameters 361
_refine_ls_number_reflns 7564
_refine_ls_number_restraints 0
_refine_ls_restrained_S_all 0.994
_refine_ls_R_factor_all 0.1063
_refine_ls_R_factor_gt 0.0519
_refine_ls_shift/su_max 0.001
_refine_ls_shift/su_mean 0.000
_refine_ls_structure_factor_coef Fsqd
_refine_ls_weighting_details 'calc w=1/[\s^2^(Fo^2^)+(0.0601P)^2^+0.0000P] where P=(Fo^2^+2Fc^2^)/3'
_refine_ls_weighting_scheme calc
_refine_ls_wR_factor_gt 0.1058
_refine_ls_wR_factor_ref 0.1209
_reflns_number_gt 4560
_reflns_number_total 7564
_reflns_threshold_expression >2sigma(I)
_cod_data_source_file om049274bsi20050120_054654.cif
_cod_data_source_block 4b
_cod_depositor_comments
;
The following automatic conversions were performed:
'_atom_site_symetry_multiplicity' tag replaced with
'_atom_site_symmetry_multiplicity'.

Automatic conversion script
Id: cif_correct_tags 1440 2010-10-19 06:21:57Z saulius 
;
_cod_original_sg_symbol_H-M Pbcn
_cod_database_code 4075751

loop_
_symmetry_equiv_pos_as_xyz
'x, y, z'
'-x+1/2, y+1/2, z'
'x, -y, z+1/2'
'-x+1/2, -y+1/2, z+1/2'
'-x, -y, -z'
'x-1/2, -y-1/2, -z'
'-x, y, -z-1/2'
'x-1/2, y-1/2, -z-1/2'

loop_
_atom_site_label
_atom_site_type_symbol
_atom_site_fract_x
_atom_site_fract_y
_atom_site_fract_z
_atom_site_U_iso_or_equiv
_atom_site_adp_type
_atom_site_occupancy
_atom_site_symmetry_multiplicity
_atom_site_calc_flag
_atom_site_refinement_flags
Ru1 Ru 0.136219(17) 0.79821(3) 0.576223(16) 0.04658(12) Uani 1 1 d .
Ru2 Ru 0.119597(17) 0.63623(3) 0.379709(17) 0.04506(12) Uani 1 1 d .
N1 N 0.13563(18) 0.6628(3) 0.54118(17) 0.0517(10) Uani 1 1 d .
H1 H 0.1193 0.6177 0.5613 0.062 Uiso 1 1 calc R
N2 N 0.16924(18) 0.8092(3) 0.48689(16) 0.0507(10) Uani 1 1 d .
H2 H 0.1748 0.8624 0.4705 0.061 Uiso 1 1 calc R
N3 N -0.0055(2) 0.8447(4) 0.5533(2) 0.0875(17) Uani 1 1 d .
C1 C 0.1686(2) 0.5644(3) 0.4559(2) 0.0482(11) Uani 1 1 d .
H1A H 0.1474 0.5124 0.4704 0.058 Uiso 1 1 calc R
C2 C 0.1613(2) 0.6493(3) 0.4872(2) 0.0428(11) Uani 1 1 d .
C3 C 0.1812(2) 0.7331(3) 0.4568(2) 0.0423(10) Uani 1 1 d .
C4 C 0.2051(2) 0.7248(4) 0.3972(2) 0.0504(12) Uani 1 1 d .
H4 H 0.2075 0.7776 0.3734 0.061 Uiso 1 1 calc R
C5 C 0.2577(2) 0.6301(4) 0.3159(2) 0.0627(14) Uani 1 1 d .
H5 H 0.2690 0.6832 0.2949 0.075 Uiso 1 1 calc R
C6 C 0.2723(3) 0.5474(5) 0.2922(2) 0.0743(18) Uani 1 1 d .
H6 H 0.2936 0.5438 0.2554 0.089 Uiso 1 1 calc R
C7 C 0.2553(3) 0.4657(5) 0.3232(2) 0.0704(16) Uani 1 1 d .
H7 H 0.2660 0.4086 0.3068 0.084 Uiso 1 1 calc R
C8 C 0.2240(2) 0.4692(4) 0.3760(2) 0.0612(14) Uani 1 1 d .
H8 H 0.2131 0.4145 0.3954 0.073 Uiso 1 1 calc R
C9 C 0.2073(2) 0.5558(4) 0.4027(2) 0.0502(12) Uani 1 1 d .
C10 C 0.2254(2) 0.6394(4) 0.3722(2) 0.0496(12) Uani 1 1 d .
C11 C 0.0483(3) 0.8230(4) 0.5595(2) 0.0574(13) Uani 1 1 d .
C12 C -0.0730(3) 0.8655(5) 0.5635(3) 0.0772(18) Uani 1 1 d .
C13 C -0.0816(4) 0.9325(7) 0.6120(4) 0.154(4) Uani 1 1 d .
H13A H -0.0585 0.9121 0.6470 0.230 Uiso 1 1 calc R
H13B H -0.1267 0.9380 0.6214 0.230 Uiso 1 1 calc R
H13C H -0.0652 0.9915 0.5995 0.230 Uiso 1 1 calc R
C14 C -0.1026(5) 0.7782(8) 0.5834(7) 0.240(9) Uani 1 1 d .
H14A H -0.0822 0.7579 0.6199 0.360 Uiso 1 1 calc R
H14B H -0.0971 0.7322 0.5528 0.360 Uiso 1 1 calc R
H14C H -0.1479 0.7878 0.5906 0.360 Uiso 1 1 calc R
C15 C -0.1031(5) 0.8915(13) 0.5096(5) 0.289(11) Uani 1 1 d .
H15A H -0.0857 0.9494 0.4962 0.434 Uiso 1 1 calc R
H15B H -0.1487 0.8977 0.5161 0.434 Uiso 1 1 calc R
H15C H -0.0954 0.8451 0.4796 0.434 Uiso 1 1 calc R
C16 C 0.1814(3) 0.7594(4) 0.6623(2) 0.0740(17) Uani 1 1 d .
C17 C 0.1325(3) 0.8246(5) 0.6728(2) 0.0724(18) Uani 1 1 d .
C18 C 0.1505(3) 0.9093(4) 0.6419(2) 0.0696(16) Uani 1 1 d .
C19 C 0.2090(3) 0.8918(4) 0.6141(2) 0.0679(16) Uani 1 1 d .
C20 C 0.2287(3) 0.8013(5) 0.6269(2) 0.0669(16) Uani 1 1 d .
C21 C 0.1860(5) 0.6639(5) 0.6865(4) 0.159(5) Uani 1 1 d .
H21A H 0.1606 0.6230 0.6620 0.239 Uiso 1 1 calc R
H21B H 0.1701 0.6627 0.7270 0.239 Uiso 1 1 calc R
H21C H 0.2303 0.6442 0.6860 0.239 Uiso 1 1 calc R
C22 C 0.0761(4) 0.8113(8) 0.7139(3) 0.174(5) Uani 1 1 d .
H22A H 0.0658 0.7467 0.7163 0.261 Uiso 1 1 calc R
H22B H 0.0396 0.8446 0.6985 0.261 Uiso 1 1 calc R
H22C H 0.0867 0.8340 0.7532 0.261 Uiso 1 1 calc R
C23 C 0.1136(4) 0.9967(6) 0.6480(4) 0.149(4) Uani 1 1 d .
H23A H 0.1411 1.0479 0.6380 0.223 Uiso 1 1 calc R
H23B H 0.0988 1.0032 0.6887 0.223 Uiso 1 1 calc R
H23C H 0.0772 0.9956 0.6213 0.223 Uiso 1 1 calc R
C24 C 0.2480(4) 0.9599(6) 0.5774(3) 0.142(4) Uani 1 1 d .
H24A H 0.2215 1.0122 0.5674 0.214 Uiso 1 1 calc R
H24B H 0.2626 0.9306 0.5412 0.214 Uiso 1 1 calc R
H24C H 0.2846 0.9802 0.6004 0.214 Uiso 1 1 calc R
C25 C 0.2912(3) 0.7600(7) 0.6039(4) 0.152(4) Uani 1 1 d .
H25A H 0.2970 0.6996 0.6209 0.228 Uiso 1 1 calc R
H25B H 0.3267 0.7988 0.6154 0.228 Uiso 1 1 calc R
H25C H 0.2896 0.7553 0.5609 0.228 Uiso 1 1 calc R
C26 C 0.0322(2) 0.7120(4) 0.3603(2) 0.0572(13) Uani 1 1 d .
C27 C 0.0163(2) 0.6230(5) 0.3842(3) 0.0701(17) Uani 1 1 d .
C28 C 0.0404(3) 0.5557(4) 0.3456(4) 0.082(2) Uani 1 1 d .
C29 C 0.0718(3) 0.6005(5) 0.2970(3) 0.082(2) Uani 1 1 d .
C30 C 0.0670(2) 0.6966(4) 0.3059(2) 0.0627(14) Uani 1 1 d .
C31 C 0.0155(4) 0.8037(5) 0.3865(3) 0.107(3) Uani 1 1 d .
H31A H -0.0251 0.8241 0.3706 0.161 Uiso 1 1 calc R
H31B H 0.0485 0.8476 0.3763 0.161 Uiso 1 1 calc R
H31C H 0.0125 0.7984 0.4294 0.161 Uiso 1 1 calc R
C32 C -0.0210(3) 0.6099(7) 0.4418(3) 0.145(4) Uani 1 1 d .
H32A H -0.0331 0.5462 0.4459 0.217 Uiso 1 1 calc R
H32B H -0.0592 0.6475 0.4410 0.217 Uiso 1 1 calc R
H32C H 0.0054 0.6277 0.4753 0.217 Uiso 1 1 calc R
C33 C 0.0317(4) 0.4525(5) 0.3549(5) 0.190(6) Uani 1 1 d .
H33A H 0.0573 0.4327 0.3886 0.285 Uiso 1 1 calc R
H33B H 0.0453 0.4201 0.3194 0.285 Uiso 1 1 calc R
H33C H -0.0130 0.4393 0.3626 0.285 Uiso 1 1 calc R
C34 C 0.1042(4) 0.5548(7) 0.2445(3) 0.167(5) Uani 1 1 d .
H34A H 0.1031 0.5955 0.2104 0.251 Uiso 1 1 calc R
H34B H 0.0821 0.4985 0.2349 0.251 Uiso 1 1 calc R
H34C H 0.1483 0.5413 0.2546 0.251 Uiso 1 1 calc R
C35 C 0.0932(3) 0.7694(7) 0.2642(3) 0.128(3) Uani 1 1 d .
H35A H 0.1389 0.7606 0.2592 0.191 Uiso 1 1 calc R
H35B H 0.0853 0.8295 0.2810 0.191 Uiso 1 1 calc R
H35C H 0.0722 0.7647 0.2258 0.191 Uiso 1 1 calc R

loop_
_atom_site_aniso_label
_atom_site_aniso_U_11
_atom_site_aniso_U_22
_atom_site_aniso_U_33
_atom_site_aniso_U_23
_atom_site_aniso_U_13
_atom_site_aniso_U_12
Ru1 0.0473(2) 0.0487(2) 0.0438(2) -0.00308(18) 0.00087(18) 0.00035(18)
Ru2 0.0436(2) 0.0433(2) 0.0483(2) -0.00213(18) -0.00726(17) 0.00253(17)
N1 0.061(2) 0.047(2) 0.046(2) 0.0012(18) 0.008(2) -0.0060(19)
N2 0.061(2) 0.043(3) 0.048(2) 0.0046(19) 0.0006(19) -0.0057(19)
N3 0.051(3) 0.127(5) 0.085(4) -0.020(3) -0.006(3) 0.010(3)
C1 0.052(3) 0.044(3) 0.049(3) 0.005(2) -0.009(2) 0.001(2)
C2 0.040(2) 0.041(3) 0.047(3) 0.001(2) -0.006(2) 0.001(2)
C3 0.043(2) 0.038(3) 0.046(3) -0.001(2) -0.011(2) -0.004(2)
C4 0.051(3) 0.055(3) 0.046(3) 0.002(2) -0.002(2) -0.010(2)
C5 0.053(3) 0.080(4) 0.056(3) -0.004(3) 0.004(3) 0.000(3)
C6 0.060(3) 0.110(6) 0.053(3) -0.016(3) 0.006(3) 0.016(3)
C7 0.072(3) 0.077(4) 0.062(3) -0.015(3) -0.005(3) 0.023(3)
C8 0.065(3) 0.054(3) 0.064(3) -0.004(3) -0.012(3) 0.014(3)
C9 0.043(2) 0.057(3) 0.051(3) -0.009(2) -0.009(2) 0.008(2)
C10 0.043(2) 0.062(3) 0.044(3) -0.006(2) -0.009(2) 0.002(2)
C11 0.059(3) 0.062(4) 0.051(3) -0.010(2) 0.002(3) 0.002(3)
C12 0.050(3) 0.097(5) 0.084(4) -0.011(4) 0.004(3) 0.017(3)
C13 0.109(6) 0.163(10) 0.190(10) -0.080(8) 0.042(6) 0.004(6)
C14 0.134(8) 0.115(9) 0.47(3) -0.005(12) 0.146(12) -0.007(7)
C15 0.145(8) 0.59(3) 0.128(9) 0.052(13) 0.003(7) 0.214(14)
C16 0.112(5) 0.061(4) 0.049(3) -0.001(3) -0.020(3) -0.006(4)
C17 0.056(3) 0.122(6) 0.039(3) -0.017(3) 0.006(3) -0.015(3)
C18 0.087(4) 0.063(4) 0.059(3) -0.021(3) -0.022(3) 0.026(3)
C19 0.076(4) 0.075(4) 0.053(3) -0.013(3) -0.007(3) -0.025(3)
C20 0.062(3) 0.079(5) 0.060(3) -0.021(3) -0.019(3) 0.009(3)
C21 0.293(13) 0.076(6) 0.109(6) 0.027(5) -0.095(8) -0.012(7)
C22 0.102(6) 0.350(16) 0.070(5) -0.056(7) 0.039(4) -0.088(8)
C23 0.215(10) 0.112(7) 0.118(6) -0.059(5) -0.079(6) 0.092(7)
C24 0.184(8) 0.153(9) 0.091(5) -0.004(5) 0.005(5) -0.114(7)
C25 0.071(4) 0.248(12) 0.138(7) -0.102(8) -0.032(5) 0.057(6)
C26 0.054(3) 0.059(4) 0.059(3) -0.006(3) -0.016(2) 0.015(2)
C27 0.045(3) 0.088(5) 0.077(4) 0.027(4) -0.013(3) -0.001(3)
C28 0.066(4) 0.052(4) 0.128(6) 0.002(4) -0.054(4) 0.000(3)
C29 0.060(3) 0.097(6) 0.087(5) -0.041(4) -0.041(3) 0.029(4)
C30 0.055(3) 0.076(4) 0.057(3) 0.010(3) -0.018(3) 0.000(3)
C31 0.121(6) 0.092(6) 0.109(5) -0.032(4) -0.034(5) 0.052(5)
C32 0.060(4) 0.240(12) 0.133(7) 0.085(7) 0.008(4) 0.005(5)
C33 0.151(8) 0.061(6) 0.359(16) 0.017(7) -0.152(10) -0.025(5)
C34 0.117(6) 0.257(12) 0.128(6) -0.133(8) -0.074(5) 0.100(7)
C35 0.094(5) 0.195(10) 0.093(5) 0.071(6) -0.029(4) -0.027(6)

loop_
_atom_type_symbol
_atom_type_description
_atom_type_scat_dispersion_real
_atom_type_scat_dispersion_imag
_atom_type_scat_source
C C 0.0033 0.0016 'International Tables Vol C Tables 4.2.6.8 and 6.1.1.4'
H H 0.0000 0.0000 'International Tables Vol C Tables 4.2.6.8 and 6.1.1.4'
N N 0.0061 0.0033 'International Tables Vol C Tables 4.2.6.8 and 6.1.1.4'
Ru Ru -1.2594 0.8363 'International Tables Vol C Tables 4.2.6.8 and 6.1.1.4'

loop_
_geom_angle_atom_site_label_1
_geom_angle_atom_site_label_2
_geom_angle_atom_site_label_3
_geom_angle
C11 Ru1 N2 96.44(18)
C11 Ru1 N1 95.61(19)
N2 Ru1 N1 73.96(15)
C11 Ru1 C17 97.3(2)
N2 Ru1 C17 157.81(19)
N1 Ru1 C17 121.7(2)
C11 Ru1 C18 97.0(2)
N2 Ru1 C18 122.0(2)
N1 Ru1 C18 158.20(19)
C17 Ru1 C18 38.8(2)
C11 Ru1 C16 128.9(2)
N2 Ru1 C16 134.5(2)
N1 Ru1 C16 94.95(19)
C17 Ru1 C16 37.3(2)
C18 Ru1 C16 63.3(2)
C11 Ru1 C19 128.2(2)
N2 Ru1 C19 95.31(18)
N1 Ru1 C19 136.0(2)
C17 Ru1 C19 62.5(2)
C18 Ru1 C19 36.8(2)
C16 Ru1 C19 62.1(2)
C11 Ru1 C20 157.7(2)
N2 Ru1 C20 101.35(19)
N1 Ru1 C20 102.18(19)
C17 Ru1 C20 61.8(2)
C18 Ru1 C20 62.1(2)
C16 Ru1 C20 36.8(2)
C19 Ru1 C20 37.0(2)
C29 Ru2 C28 38.5(3)
C29 Ru2 C30 38.2(2)
C28 Ru2 C30 64.3(2)
C29 Ru2 C26 64.3(2)
C28 Ru2 C26 64.3(2)
C30 Ru2 C26 38.6(2)
C29 Ru2 C27 63.9(2)
C28 Ru2 C27 37.7(2)
C30 Ru2 C27 64.5(2)
C26 Ru2 C27 38.8(2)
C29 Ru2 C10 113.5(2)
C28 Ru2 C10 138.2(2)
C30 Ru2 C10 115.93(19)
C26 Ru2 C10 144.1(2)
C27 Ru2 C10 175.7(2)
C29 Ru2 C4 130.9(3)
C28 Ru2 C4 169.4(3)
C30 Ru2 C4 107.6(2)
C26 Ru2 C4 114.2(2)
C27 Ru2 C4 146.8(2)
C10 Ru2 C4 37.46(18)
C29 Ru2 C9 116.6(2)
C28 Ru2 C9 114.9(2)
C30 Ru2 C9 143.4(2)
C26 Ru2 C9 177.7(2)
C27 Ru2 C9 139.2(2)
C10 Ru2 C9 37.97(18)
C4 Ru2 C9 67.01(19)
C29 Ru2 C1 138.2(2)
C28 Ru2 C1 111.2(2)
C30 Ru2 C1 175.5(2)
C26 Ru2 C1 140.27(19)
C27 Ru2 C1 112.03(19)
C10 Ru2 C1 67.30(17)
C4 Ru2 C1 76.92(18)
C9 Ru2 C1 37.62(17)
C29 Ru2 C2 167.2(3)
C28 Ru2 C2 129.0(2)
C30 Ru2 C2 148.8(2)
C26 Ru2 C2 115.67(17)
C27 Ru2 C2 107.43(19)
C10 Ru2 C2 74.46(15)
C4 Ru2 C2 61.52(15)
C9 Ru2 C2 62.95(15)
C1 Ru2 C2 33.75(15)
C29 Ru2 C3 159.2(3)
C28 Ru2 C3 156.2(3)
C30 Ru2 C3 122.7(2)
C26 Ru2 C3 105.89(17)
C27 Ru2 C3 121.0(2)
C10 Ru2 C3 62.71(16)
C4 Ru2 C3 33.66(15)
C9 Ru2 C3 73.98(16)
C1 Ru2 C3 61.28(16)
C2 Ru2 C3 32.99(14)
C2 N1 Ru1 117.9(3)
C3 N2 Ru1 118.6(3)
C11 N3 C12 163.8(6)
C2 C1 C9 122.6(4)
C2 C1 Ru2 85.5(3)
C9 C1 Ru2 70.7(3)
N1 C2 C1 127.9(4)
N1 C2 C3 114.4(4)
C1 C2 C3 117.7(4)
N1 C2 Ru2 136.4(3)
C1 C2 Ru2 60.8(2)
C3 C2 Ru2 73.8(2)
N2 C3 C4 127.8(4)
N2 C3 C2 114.2(4)
C4 C3 C2 117.7(4)
N2 C3 Ru2 135.1(3)
C4 C3 Ru2 60.1(2)
C2 C3 Ru2 73.2(2)
C10 C4 C3 122.8(5)
C10 C4 Ru2 70.4(3)
C3 C4 Ru2 86.3(3)
C6 C5 C10 122.4(6)
C5 C6 C7 119.8(5)
C8 C7 C6 121.1(6)
C7 C8 C9 120.9(6)
C8 C9 C10 118.6(5)
C8 C9 C1 123.7(5)
C10 C9 C1 117.5(4)
C8 C9 Ru2 124.2(3)
C10 C9 Ru2 70.3(3)
C1 C9 Ru2 71.7(2)
C4 C10 C5 124.4(5)
C4 C10 C9 118.2(4)
C5 C10 C9 117.2(5)
C4 C10 Ru2 72.1(3)
C5 C10 Ru2 122.2(3)
C9 C10 Ru2 71.8(3)
N3 C11 Ru1 173.5(5)
C15 C12 N3 110.5(6)
C15 C12 C14 107.6(10)
N3 C12 C14 105.7(7)
C15 C12 C13 113.5(9)
N3 C12 C13 111.8(6)
C14 C12 C13 107.2(8)
C20 C16 C17 107.9(6)
C20 C16 C21 124.3(7)
C17 C16 C21 127.7(7)
C20 C16 Ru1 72.3(3)
C17 C16 Ru1 70.5(3)
C21 C16 Ru1 125.3(5)
C16 C17 C18 107.7(5)
C16 C17 C22 125.3(8)
C18 C17 C22 126.6(8)
C16 C17 Ru1 72.2(3)
C18 C17 Ru1 70.9(3)
C22 C17 Ru1 127.3(4)
C19 C18 C17 106.3(5)
C19 C18 C23 130.3(8)
C17 C18 C23 123.0(7)
C19 C18 Ru1 71.7(3)
C17 C18 Ru1 70.2(3)
C23 C18 Ru1 128.1(4)
C18 C19 C20 109.6(5)
C18 C19 C24 126.1(7)
C20 C19 C24 124.2(7)
C18 C19 Ru1 71.6(3)
C20 C19 Ru1 72.6(3)
C24 C19 Ru1 124.2(4)
C16 C20 C19 108.4(5)
C16 C20 C25 128.2(7)
C19 C20 C25 123.4(7)
C16 C20 Ru1 70.9(3)
C19 C20 Ru1 70.4(3)
C25 C20 Ru1 123.9(4)
C27 C26 C30 106.9(5)
C27 C26 C31 127.1(6)
C30 C26 C31 126.0(6)
C27 C26 Ru2 70.2(3)
C30 C26 Ru2 70.6(3)
C31 C26 Ru2 124.7(4)
C28 C27 C26 108.5(5)
C28 C27 C32 128.4(7)
C26 C27 C32 123.1(7)
C28 C27 Ru2 71.1(3)
C26 C27 Ru2 70.9(3)
C32 C27 Ru2 124.1(4)
C27 C28 C29 108.4(6)
C27 C28 C33 124.2(9)
C29 C28 C33 127.4(9)
C27 C28 Ru2 71.1(3)
C29 C28 Ru2 70.8(3)
C33 C28 Ru2 125.1(4)
C30 C29 C28 108.2(5)
C30 C29 C34 125.1(8)
C28 C29 C34 126.7(8)
C30 C29 Ru2 71.1(3)
C28 C29 Ru2 70.7(3)
C34 C29 Ru2 124.4(4)
C29 C30 C26 107.9(5)
C29 C30 C35 125.5(7)
C26 C30 C35 126.6(6)
C29 C30 Ru2 70.7(3)
C26 C30 Ru2 70.8(3)
C35 C30 Ru2 124.8(4)

loop_
_geom_bond_atom_site_label_1
_geom_bond_atom_site_label_2
_geom_bond_distance
Ru1 C11 1.892(5)
Ru1 N2 2.107(4)
Ru1 N1 2.110(4)
Ru1 C17 2.183(5)
Ru1 C18 2.193(5)
Ru1 C16 2.204(5)
Ru1 C19 2.194(5)
Ru1 C20 2.223(5)
Ru2 C29 2.152(5)
Ru2 C28 2.150(5)
Ru2 C30 2.156(5)
Ru2 C26 2.159(5)
Ru2 C27 2.150(5)
Ru2 C10 2.197(4)
Ru2 C4 2.220(4)
Ru2 C9 2.218(4)
Ru2 C1 2.231(4)
Ru2 C2 2.549(4)
Ru2 C3 2.555(4)
N1 C2 1.327(6)
N2 C3 1.313(6)
N3 C11 1.165(6)
N3 C12 1.448(7)
C1 C2 1.420(6)
C1 C9 1.434(6)
C2 C3 1.449(6)
C3 C4 1.420(6)
C4 C10 1.418(7)
C5 C6 1.344(8)
C5 C10 1.425(7)
C6 C7 1.414(8)
C7 C8 1.341(7)
C8 C9 1.431(7)
C9 C10 1.436(7)
C12 C15 1.403(11)
C12 C14 1.473(12)
C12 C13 1.462(10)
C16 C20 1.397(8)
C16 C17 1.403(9)
C16 C21 1.486(9)
C17 C18 1.454(9)
C17 C22 1.495(8)
C18 C19 1.383(8)
C18 C23 1.484(9)
C19 C20 1.402(8)
C19 C24 1.514(8)
C20 C25 1.515(8)
C26 C27 1.432(8)
C26 C30 1.427(7)
C26 C31 1.490(8)
C27 C28 1.390(9)
C27 C32 1.508(9)
C28 C29 1.418(9)
C28 C33 1.520(9)
C29 C30 1.409(8)
C29 C34 1.501(9)
C30 C35 1.504(9)
